data_2017603
loop_
_publ_author_name
'G\'omez, Sandra L.'
'Palma, Alirio'
'Cobo, Justo'
'Glidewell, Christopher'

_publ_section_title
;
 Five 2-aryl-substituted tetrahydro-1,4-epoxy-1-benzazepines: isolated
 molecules and hydrogen-bonded chains and sheets
;
_journal_coeditor_code FA3218
_journal_issue 4
_journal_name_full 'Acta Crystallographica Section C'
_journal_page_first o233
_journal_page_last o240
_journal_paper_doi 10.1107/S0108270110009662
_journal_volume 66
_journal_year 2010
_chemical_formula_iupac 'C16 H13 Br Cl N O'
_chemical_formula_moiety 'C16 H13 Br Cl N O'
_chemical_formula_sum 'C16 H13 Br Cl N O'
_chemical_formula_weight 350.63
_chemical_name_systematic
;
2-exo-(4-bromophenyl)-7-chloro-2,3,4,5-
tetrahydro-1<i>H</i>-1,4-epoxy-1-benzazepine
;
_space_group_IT_number 14
_symmetry_cell_setting monoclinic
_symmetry_space_group_name_Hall '-P 2ybc'
_symmetry_space_group_name_H-M 'P 1 21/c 1'
_atom_sites_solution_hydrogens geom
_atom_sites_solution_primary direct
_atom_sites_solution_secondary difmap
_cell_angle_alpha 90.00
_cell_angle_beta 96.080(11)
_cell_angle_gamma 90.00
_cell_formula_units_Z 4
_cell_length_a 15.3626(16)
_cell_length_b 11.5436(13)
_cell_length_c 7.8832(13)
_cell_measurement_reflns_used 3182
_cell_measurement_temperature 120(2)
_cell_measurement_theta_max 27.50
_cell_measurement_theta_min 2.67
_cell_volume 1390.1(3)
_computing_cell_refinement 'DIRAX/LSQ (Duisenberg <i>et al.</i>,  2000)'
_computing_data_collection 'COLLECT (Hooft, 1999)'
_computing_data_reduction 'EVALCCD (Duisenberg <i>et al.</i>,  2003)'
_computing_molecular_graphics 'PLATON (Spek, 2009)'
_computing_publication_material 'SHELXL97 (Sheldrick, 2008) and PLATON (Spek, 2009)'
_computing_structure_refinement 'SHELXL97 (Sheldrick, 2008)'
_computing_structure_solution 'SHELXS97 (Sheldrick, 2008)'
_diffrn_ambient_temperature 120(2)
_diffrn_detector_area_resol_mean 9.091
_diffrn_measured_fraction_theta_full 0.999
_diffrn_measured_fraction_theta_max 0.999
_diffrn_measurement_device_type 'Bruker-Nonius KappaCCD'
_diffrn_measurement_method '\f & \w scans'
_diffrn_radiation_monochromator graphite
_diffrn_radiation_source 'Bruker-Nonius FR591 rotating anode'
_diffrn_radiation_type 'Mo K\a'
_diffrn_radiation_wavelength 0.71073
_diffrn_reflns_av_R_equivalents 0.0722
_diffrn_reflns_av_sigmaI/netI 0.0557
_diffrn_reflns_limit_h_max 19
_diffrn_reflns_limit_h_min -19
_diffrn_reflns_limit_k_max 14
_diffrn_reflns_limit_k_min -14
_diffrn_reflns_limit_l_max 10
_diffrn_reflns_limit_l_min -10
_diffrn_reflns_number 19930
_diffrn_reflns_theta_full 27.50
_diffrn_reflns_theta_max 27.50
_diffrn_reflns_theta_min 3.14
_diffrn_standards_decay_% 0
_diffrn_standards_interval_count 0
_diffrn_standards_interval_time 0
_diffrn_standards_number 0
_exptl_absorpt_coefficient_mu 3.143
_exptl_absorpt_correction_T_max 0.470
_exptl_absorpt_correction_T_min 0.406
_exptl_absorpt_correction_type multi-scan
_exptl_absorpt_process_details '(SADABS; Sheldrick, 2003)'
_exptl_crystal_colour colourless
_exptl_crystal_density_diffrn 1.675
_exptl_crystal_density_method 'not measured'
_exptl_crystal_description block
_exptl_crystal_F_000 704
_exptl_crystal_size_max 0.32
_exptl_crystal_size_mid 0.32
_exptl_crystal_size_min 0.24
_refine_diff_density_max 0.860
_refine_diff_density_min -0.561
_refine_ls_extinction_method none
_refine_ls_goodness_of_fit_ref 1.059
_refine_ls_hydrogen_treatment constr
_refine_ls_matrix_type full
_refine_ls_number_parameters 181
_refine_ls_number_reflns 3181
_refine_ls_number_restraints 0
_refine_ls_restrained_S_all 1.059
_refine_ls_R_factor_all 0.0738
_refine_ls_R_factor_gt 0.0411
_refine_ls_shift/su_max 0.001
_refine_ls_shift/su_mean 0.000
_refine_ls_structure_factor_coef Fsqd
_refine_ls_weighting_details 'w=1/[\s^2^(Fo^2^)+(0.0394P)^2^+1.0122P] where P=(Fo^2^+2Fc^2^)/3'
_refine_ls_weighting_scheme calc
_refine_ls_wR_factor_gt 0.0835
_refine_ls_wR_factor_ref 0.0948
_reflns_number_gt 2267
_reflns_number_total 3181
_reflns_threshold_expression I>2\s(I)
_cod_data_source_file fa3218.cif
_cod_data_source_block V
_cod_depositor_comments
;
The following automatic conversions were performed:
'_exptl_absorpt_correction_type' value 'Multi-scan' changed to
'multi-scan' according to
'/home/saulius/struct/CIF-dictionaries/cif_core.dic' dictionary named
'cif_core.dic' version 2.4.1 from 2010-06-29.

Automatic conversion script
Id: cif_fix_enum 1527 2010-12-29 10:47:43Z saulius 
;
_cod_original_sg_symbol_H-M 'P 21/c'
_cod_database_code 2017603
_cod_database_fobs_code 2017603

loop_
_symmetry_equiv_pos_as_xyz
'x, y, z'
'-x, y+1/2, -z+1/2'
'-x, -y, -z'
'x, -y-1/2, z-1/2'

loop_
_atom_site_type_symbol
_atom_site_label
_atom_site_fract_x
_atom_site_fract_y
_atom_site_fract_z
_atom_site_U_iso_or_equiv
_atom_site_adp_type
_atom_site_calc_flag
_atom_site_refinement_flags
_atom_site_occupancy
_atom_site_disorder_assembly
_atom_site_disorder_group
N N1 0.30143(16) 0.6769(2) 0.6277(3) 0.0187(6) Uani d . 1 . .
C C2 0.3352(2) 0.6274(3) 0.7960(4) 0.0195(7) Uani d . 1 . .
H H2 0.3142 0.6749 0.8895 0.023 Uiso calc R 1 . .
C C3 0.2933(2) 0.5067(3) 0.7941(4) 0.0228(7) Uani d . 1 . .
H H3A 0.3366 0.4471 0.8363 0.027 Uiso calc R 1 . .
H H3B 0.2436 0.5049 0.8646 0.027 Uiso calc R 1 . .
C C4 0.26234(19) 0.4884(3) 0.6076(5) 0.0231(7) Uani d . 1 . .
H H4 0.2803 0.4101 0.5700 0.028 Uiso calc R 1 . .
C C5 0.16535(19) 0.5052(3) 0.5636(5) 0.0248(8) Uani d . 1 . .
H H5A 0.1483 0.4830 0.4434 0.030 Uiso calc R 1 . .
H H5B 0.1326 0.4559 0.6376 0.030 Uiso calc R 1 . .
C C5A 0.1442(2) 0.6304(3) 0.5897(4) 0.0219(7) Uani d . 1 . .
C C6 0.0584(2) 0.6685(3) 0.5793(5) 0.0293(8) Uani d . 1 . .
H H6 0.0115 0.6150 0.5576 0.035 Uiso calc R 1 . .
C C7 0.0414(2) 0.7832(4) 0.6002(5) 0.0313(9) Uani d . 1 . .
Cl Cl7 -0.06685(6) 0.82971(10) 0.58244(15) 0.0525(3) Uani d . 1 . .
C C8 0.1072(2) 0.8628(3) 0.6350(5) 0.0299(9) Uani d . 1 . .
H H8 0.0940 0.9422 0.6511 0.036 Uiso calc R 1 . .
C C9 0.1927(2) 0.8255(3) 0.6461(4) 0.0245(8) Uani d . 1 . .
H H9 0.2391 0.8793 0.6699 0.029 Uiso calc R 1 . .
C C9A 0.2110(2) 0.7102(3) 0.6229(4) 0.0193(7) Uani d . 1 . .
O O14 0.30532(13) 0.57727(18) 0.5191(3) 0.0200(5) Uani d . 1 . .
C C21 0.4338(2) 0.6283(3) 0.8113(4) 0.0194(7) Uani d . 1 . .
C C22 0.4784(2) 0.7183(3) 0.8985(4) 0.0227(7) Uani d . 1 . .
H H22 0.4466 0.7745 0.9547 0.027 Uiso calc R 1 . .
C C23 0.5681(2) 0.7273(3) 0.9049(4) 0.0219(7) Uani d . 1 . .
H H23 0.5982 0.7891 0.9653 0.026 Uiso calc R 1 . .
C C24 0.6133(2) 0.6455(3) 0.8227(4) 0.0202(7) Uani d . 1 . .
Br Br24 0.73587(2) 0.66277(3) 0.81935(4) 0.02365(12) Uani d . 1 . .
C C25 0.5716(2) 0.5527(3) 0.7402(4) 0.0222(7) Uani d . 1 . .
H H25 0.6038 0.4953 0.6871 0.027 Uiso calc R 1 . .
C C26 0.4818(2) 0.5452(3) 0.7367(4) 0.0234(8) Uani d . 1 . .
H H26 0.4522 0.4811 0.6813 0.028 Uiso calc R 1 . .

loop_
_atom_site_aniso_label
_atom_site_aniso_U_11
_atom_site_aniso_U_22
_atom_site_aniso_U_33
_atom_site_aniso_U_12
_atom_site_aniso_U_13
_atom_site_aniso_U_23
N1 0.0147(13) 0.0203(15) 0.0212(15) -0.0001(11) 0.0022(11) -0.0036(12)
C2 0.0167(16) 0.0249(17) 0.0174(17) 0.0015(13) 0.0046(13) 0.0013(14)
C3 0.0199(16) 0.0211(17) 0.028(2) -0.0005(13) 0.0069(14) 0.0065(16)
C4 0.0196(16) 0.0148(16) 0.035(2) 0.0006(13) 0.0030(14) 0.0090(16)
C5 0.0184(16) 0.0273(19) 0.028(2) -0.0039(14) 0.0017(14) 0.0004(16)
C5A 0.0196(17) 0.0300(19) 0.0165(17) -0.0012(14) 0.0037(13) 0.0007(15)
C6 0.0175(16) 0.039(2) 0.031(2) -0.0030(16) 0.0004(14) -0.0059(19)
C7 0.0162(17) 0.050(2) 0.027(2) 0.0106(16) -0.0029(15) -0.0062(19)
Cl7 0.0217(5) 0.0726(8) 0.0614(7) 0.0201(5) -0.0040(5) -0.0185(6)
C8 0.0277(19) 0.034(2) 0.027(2) 0.0128(15) -0.0028(15) -0.0065(17)
C9 0.0240(17) 0.0262(19) 0.0228(18) 0.0035(14) 0.0005(14) -0.0017(16)
C9A 0.0178(16) 0.0251(17) 0.0154(17) 0.0006(13) 0.0036(13) 0.0007(15)
O14 0.0201(11) 0.0214(12) 0.0187(12) 0.0012(9) 0.0036(9) -0.0018(10)
C21 0.0170(16) 0.0242(17) 0.0167(17) 0.0014(13) 0.0011(13) 0.0025(14)
C22 0.0220(17) 0.0237(18) 0.0228(19) 0.0043(14) 0.0036(14) 0.0000(16)
C23 0.0205(16) 0.0211(18) 0.0239(19) 0.0002(13) 0.0012(14) -0.0034(15)
C24 0.0161(15) 0.0250(19) 0.0194(17) 0.0022(13) 0.0010(13) 0.0040(15)
Br24 0.01527(16) 0.0272(2) 0.0286(2) -0.00042(14) 0.00249(12) 0.00000(17)
C25 0.0177(16) 0.0219(18) 0.027(2) 0.0000(13) 0.0002(14) -0.0020(15)
C26 0.0191(17) 0.0277(19) 0.0230(19) 0.0007(13) 0.0000(14) -0.0009(15)

loop_
_atom_type_symbol
_atom_type_description
_atom_type_scat_dispersion_real
_atom_type_scat_dispersion_imag
_atom_type_scat_source
C C 0.0033 0.0016 'International Tables Vol C Tables 4.2.6.8 and 6.1.1.4'
H H 0.0000 0.0000 'International Tables Vol C Tables 4.2.6.8 and 6.1.1.4'
Br Br -0.2901 2.4595 'International Tables Vol C Tables 4.2.6.8 and 6.1.1.4'
Cl Cl 0.1484 0.1585 'International Tables Vol C Tables 4.2.6.8 and 6.1.1.4'
N N 0.0061 0.0033 'International Tables Vol C Tables 4.2.6.8 and 6.1.1.4'
O O 0.0106 0.0060 'International Tables Vol C Tables 4.2.6.8 and 6.1.1.4'

loop_
_geom_angle_atom_site_label_1
_geom_angle_atom_site_label_2
_geom_angle_atom_site_label_3
_geom_angle_site_symmetry_1
_geom_angle_site_symmetry_3
_geom_angle
_geom_angle_publ_flag
C9A N1 O14 . . 107.4(2) ?
C9A N1 C2 . . 111.8(2) ?
O14 N1 C2 . . 101.0(2) ?
N1 C2 C21 . . 108.8(3) ?
N1 C2 C3 . . 103.5(2) ?
C21 C2 C3 . . 115.1(3) ?
N1 C2 H2 . . 109.7 ?
C21 C2 H2 . . 109.7 ?
C3 C2 H2 . . 109.7 ?
C4 C3 C2 . . 102.9(3) ?
C4 C3 H3A . . 111.2 ?
C2 C3 H3A . . 111.2 ?
C4 C3 H3B . . 111.2 ?
C2 C3 H3B . . 111.2 ?
H3A C3 H3B . . 109.1 ?
O14 C4 C5 . . 106.9(3) ?
O14 C4 C3 . . 105.0(2) ?
C5 C4 C3 . . 114.1(3) ?
O14 C4 H4 . . 110.2 ?
C5 C4 H4 . . 110.2 ?
C3 C4 H4 . . 110.2 ?
C5A C5 C4 . . 108.4(3) ?
C5A C5 H5A . . 110.0 ?
C4 C5 H5A . . 110.0 ?
C5A C5 H5B . . 110.0 ?
C4 C5 H5B . . 110.0 ?
H5A C5 H5B . . 108.4 ?
C9A C5A C6 . . 118.8(3) ?
C9A C5A C5 . . 120.0(3) ?
C6 C5A C5 . . 121.2(3) ?
C7 C6 C5A . . 119.7(3) ?
C7 C6 H6 . . 120.1 ?
C5A C6 H6 . . 120.1 ?
C6 C7 C8 . . 121.9(3) ?
C6 C7 Cl7 . . 119.0(3) ?
C8 C7 Cl7 . . 119.2(3) ?
C7 C8 C9 . . 118.8(3) ?
C7 C8 H8 . . 120.6 ?
C9 C8 H8 . . 120.6 ?
C8 C9 C9A . . 120.0(3) ?
C8 C9 H9 . . 120.0 ?
C9A C9 H9 . . 120.0 ?
C9 C9A C5A . . 120.8(3) ?
C9 C9A N1 . . 117.7(3) ?
C5A C9A N1 . . 121.5(3) ?
N1 O14 C4 . . 103.3(2) ?
C26 C21 C22 . . 118.3(3) ?
C26 C21 C2 . . 122.7(3) ?
C22 C21 C2 . . 119.0(3) ?
C23 C22 C21 . . 121.0(3) ?
C23 C22 H22 . . 119.5 ?
C21 C22 H22 . . 119.5 ?
C24 C23 C22 . . 118.9(3) ?
C24 C23 H23 . . 120.5 ?
C22 C23 H23 . . 120.5 ?
C25 C24 C23 . . 121.6(3) ?
C25 C24 Br24 . . 119.3(2) ?
C23 C24 Br24 . . 119.1(2) ?
C24 C25 C26 . . 118.2(3) ?
C24 C25 H25 . . 120.9 ?
C26 C25 H25 . . 120.9 ?
C21 C26 C25 . . 121.8(3) ?
C21 C26 H26 . . 119.1 ?
C25 C26 H26 . . 119.1 ?

loop_
_geom_bond_atom_site_label_1
_geom_bond_atom_site_label_2
_geom_bond_site_symmetry_2
_geom_bond_distance
_geom_bond_publ_flag
N1 C9A . 1.438(4) ?
N1 O14 . 1.438(3) ?
N1 C2 . 1.487(4) ?
C2 C21 . 1.506(4) ?
C2 C3 . 1.534(4) ?
C2 H2 . 1.0000 ?
C3 C4 . 1.511(5) ?
C3 H3A . 0.9900 ?
C3 H3B . 0.9900 ?
C4 O14 . 1.439(4) ?
C4 C5 . 1.506(4) ?
C4 H4 . 1.0000 ?
C5 C5A . 1.499(5) ?
C5 H5A . 0.9900 ?
C5 H5B . 0.9900 ?
C5A C9A . 1.383(4) ?
C5A C6 . 1.384(4) ?
C6 C7 . 1.362(5) ?
C6 H6 . 0.9500 ?
C7 C8 . 1.372(5) ?
C7 Cl7 . 1.739(3) ?
C8 C9 . 1.377(5) ?
C8 H8 . 0.9500 ?
C9 C9A . 1.377(4) ?
C9 H9 . 0.9500 ?
C21 C26 . 1.379(5) ?
C21 C22 . 1.386(5) ?
C22 C23 . 1.377(4) ?
C22 H22 . 0.9500 ?
C23 C24 . 1.375(4) ?
C23 H23 . 0.9500 ?
C24 C25 . 1.375(4) ?
C24 Br24 . 1.897(3) ?
C25 C26 . 1.380(4) ?
C25 H25 . 0.9500 ?
C26 H26 . 0.9500 ?

loop_
_geom_hbond_atom_site_label_D
_geom_hbond_atom_site_label_H
_geom_hbond_atom_site_label_A
_geom_hbond_site_symmetry_A
_geom_hbond_distance_DH
_geom_hbond_distance_HA
_geom_hbond_distance_DA
_geom_hbond_angle_DHA
_geom_hbond_publ_flag
C2 H2 N1 4_576 1.00 2.56 3.535(4) 164 no
C25 H25 O14 3_666 0.95 2.40 3.290(4) 155 no

loop_
_geom_torsion_atom_site_label_1
_geom_torsion_atom_site_label_2
_geom_torsion_atom_site_label_3
_geom_torsion_atom_site_label_4
_geom_torsion_site_symmetry_1
_geom_torsion_site_symmetry_2
_geom_torsion_site_symmetry_3
_geom_torsion_site_symmetry_4
_geom_torsion
_geom_torsion_publ_flag
C9A N1 C2 C21 . . . . -163.1(3) ?
O14 N1 C2 C21 . . . . 83.0(3) ?
C9A N1 C2 C3 . . . . 74.0(3) ?
O14 N1 C2 C3 . . . . -39.9(3) ?
N1 C2 C3 C4 . . . . 15.9(3) ?
C21 C2 C3 C4 . . . . -102.7(3) ?
C2 C3 C4 O14 . . . . 13.8(3) ?
C2 C3 C4 C5 . . . . -102.9(3) ?
O14 C4 C5 C5A . . . . -49.1(4) ?
C3 C4 C5 C5A . . . . 66.5(4) ?
C4 C5 C5A C9A . . . . 8.8(4) ?
C4 C5 C5A C6 . . . . -172.0(3) ?
C9A C5A C6 C7 . . . . 0.5(5) ?
C5 C5A C6 C7 . . . . -178.7(3) ?
C5A C6 C7 C8 . . . . -1.3(6) ?
C5A C6 C7 Cl7 . . . . 178.7(3) ?
C6 C7 C8 C9 . . . . 1.1(6) ?
Cl7 C7 C8 C9 . . . . -179.0(3) ?
C7 C8 C9 C9A . . . . -0.1(5) ?
C8 C9 C9A C5A . . . . -0.6(5) ?
C8 C9 C9A N1 . . . . 177.1(3) ?
C6 C5A C9A C9 . . . . 0.4(5) ?
C5 C5A C9A C9 . . . . 179.6(3) ?
C6 C5A C9A N1 . . . . -177.2(3) ?
C5 C5A C9A N1 . . . . 2.0(5) ?
O14 N1 C9A C9 . . . . -150.5(3) ?
C2 N1 C9A C9 . . . . 99.6(3) ?
O14 N1 C9A C5A . . . . 27.2(4) ?
C2 N1 C9A C5A . . . . -82.8(4) ?
C9A N1 O14 C4 . . . . -67.4(3) ?
C2 N1 O14 C4 . . . . 49.9(3) ?
C5 C4 O14 N1 . . . . 81.6(3) ?
C3 C4 O14 N1 . . . . -39.9(3) ?
N1 C2 C21 C26 . . . . -80.3(4) ?
C3 C2 C21 C26 . . . . 35.4(4) ?
N1 C2 C21 C22 . . . . 97.3(3) ?
C3 C2 C21 C22 . . . . -147.0(3) ?
C26 C21 C22 C23 . . . . 2.6(5) ?
C2 C21 C22 C23 . . . . -175.2(3) ?
C21 C22 C23 C24 . . . . 0.2(5) ?
C22 C23 C24 C25 . . . . -2.6(5) ?
C22 C23 C24 Br24 . . . . 176.2(2) ?
C23 C24 C25 C26 . . . . 2.1(5) ?
Br24 C24 C25 C26 . . . . -176.6(2) ?
C22 C21 C26 C25 . . . . -3.0(5) ?
C2 C21 C26 C25 . . . . 174.6(3) ?
C24 C25 C26 C21 . . . . 0.7(5) ?
